data_9009373
loop_
_publ_author_name
'Wildner, M.'
'Giester, G.'

_publ_section_title
;
 The crystal structures of kieserite-type compounds.
 I. Crystal structures of Me(II)SO4*H2O (Me = Mn,Fe,Co,Ni,Zn)
;
_journal_name_full 'Neues Jahrbuch fur Mineralogie, Monatshefte'
_journal_page_first 296
_journal_page_last 306
_journal_volume 1991
_journal_year 1991
_chemical_compound_source Synthetic
_chemical_formula_sum 'H2 O5 S Zn'
_chemical_name_mineral Gunningite
_space_group_IT_number 15
_symmetry_space_group_name_Hall '-C 2yc'
_symmetry_space_group_name_H-M 'C 1 2/c 1'
_cell_angle_alpha 90
_cell_angle_beta 118.19
_cell_angle_gamma 90
_cell_formula_units_Z 4
_cell_length_a 6.925
_cell_length_b 7.591
_cell_length_c 7.635
_cell_volume 353.748
_database_code_amcsd 0014855
_exptl_crystal_density_diffrn 3.370
_cod_depositor_comments
;
     Z value introduced to be consistent with given formula
                                      miguel
;
_cod_original_formula_sum 'Zn S O5 H2'
_cod_database_code 9009373

loop_
_space_group_symop_operation_xyz
x,y,z
1/2+x,1/2+y,z
x,-y,1/2+z
1/2+x,1/2-y,1/2+z
-x,y,1/2-z
1/2-x,1/2+y,1/2-z
-x,-y,-z
1/2-x,1/2-y,-z

loop_
_atom_site_aniso_label
_atom_site_aniso_U_11
_atom_site_aniso_U_22
_atom_site_aniso_U_33
_atom_site_aniso_U_12
_atom_site_aniso_U_13
_atom_site_aniso_U_23
Zn 0.01710 0.01770 0.02090 0.00020 0.00940 0.00100
S 0.01460 0.01500 0.01960 0.00000 0.00880 0.00000
O1 0.01770 0.02370 0.02680 0.00410 0.00960 0.00680
O2 0.02070 0.01940 0.02740 0.00200 0.01530 0.00540
O3 0.01760 0.02060 0.02160 0.00000 0.00990 0.00000

loop_
_atom_site_label
_atom_site_fract_x
_atom_site_fract_y
_atom_site_fract_z
_atom_site_U_iso_or_equiv
Zn 0.00000 0.50000 0.00000 ?
S 0.00000 0.15510 0.25000 ?
O1 0.17140 0.04400 0.39970 ?
O2 0.09930 0.26870 0.15560 ?
O3 0.00000 0.63800 0.25000 ?
H 0.10100 0.70100 0.28700 0.04300

loop_
_cod_related_entry_id
_cod_related_entry_database
_cod_related_entry_code
1 AMCSD 0014855
